data_7025090
loop_
_publ_author_name
'Han, Ying-Feng'
'Fei, Yue'
'Jin, Guo-Xin'

_publ_section_title
;
 Self-assembled half-sandwich Ir, Rh-based organometallic molecular boxes
 for reversible trapping of halocarbon molecules.
;
_journal_issue 16
_journal_name_full 'Dalton transactions (Cambridge, England : 2003)'
_journal_page_first 3976
_journal_page_last 3984
_journal_paper_doi 10.1039/b925098k
_journal_volume 39
_journal_year 2010
_chemical_formula_sum 'C42 H50 F6 Ir2 O14 S2'
_chemical_formula_weight 1341.34
_chemical_name_systematic
;
?
;
_space_group_IT_number 14
_symmetry_cell_setting monoclinic
_symmetry_space_group_name_Hall '-P 2yn'
_symmetry_space_group_name_H-M 'P 1 21/n 1'
_atom_sites_solution_hydrogens geom
_atom_sites_solution_primary direct
_atom_sites_solution_secondary difmap
_audit_creation_method SHELXL-97
_cell_angle_alpha 90.00
_cell_angle_beta 109.027(5)
_cell_angle_gamma 90.00
_cell_formula_units_Z 2
_cell_length_a 13.805(6)
_cell_length_b 12.633(6)
_cell_length_c 14.270(6)
_cell_measurement_reflns_used 1001
_cell_measurement_temperature 293(2)
_cell_measurement_theta_max 22.952
_cell_measurement_theta_min 2.976
_cell_volume 2352.7(18)
_computing_cell_refinement 'Bruker SMART'
_computing_data_collection 'Bruker SMART'
_computing_data_reduction 'Bruker SHELXTL'
_computing_molecular_graphics 'Bruker SHELXTL'
_computing_publication_material 'Bruker SHELXTL'
_computing_structure_refinement 'SHELXL-97 (Sheldrick, 1997)'
_computing_structure_solution 'SHELXS-97 (Sheldrick, 1990)'
_diffrn_ambient_temperature 293(2)
_diffrn_measured_fraction_theta_full 0.962
_diffrn_measured_fraction_theta_max 0.962
_diffrn_measurement_device_type 'CCD area detector'
_diffrn_measurement_method 'phi and omega scans'
_diffrn_radiation_monochromator graphite
_diffrn_radiation_source 'fine-focus sealed tube'
_diffrn_radiation_type MoK\a
_diffrn_radiation_wavelength 0.71073
_diffrn_reflns_av_R_equivalents 0.0504
_diffrn_reflns_av_sigmaI/netI 0.0954
_diffrn_reflns_limit_h_max 17
_diffrn_reflns_limit_h_min -17
_diffrn_reflns_limit_k_max 6
_diffrn_reflns_limit_k_min -16
_diffrn_reflns_limit_l_max 17
_diffrn_reflns_limit_l_min -17
_diffrn_reflns_number 10906
_diffrn_reflns_theta_full 27.20
_diffrn_reflns_theta_max 27.20
_diffrn_reflns_theta_min 1.78
_diffrn_standards_decay_% 7.14
_exptl_absorpt_coefficient_mu 5.826
_exptl_absorpt_correction_T_max 0.6529
_exptl_absorpt_correction_T_min 0.5415
_exptl_absorpt_correction_type multi-scan
_exptl_absorpt_process_details sadabs
_exptl_crystal_colour red
_exptl_crystal_density_diffrn 1.893
_exptl_crystal_density_method 'not measured'
_exptl_crystal_description block
_exptl_crystal_F_000 1308
_exptl_crystal_size_max 0.12
_exptl_crystal_size_mid 0.10
_exptl_crystal_size_min 0.08
_refine_diff_density_max 1.020
_refine_diff_density_min -0.653
_refine_diff_density_rms 0.120
_refine_ls_extinction_method none
_refine_ls_goodness_of_fit_ref 0.807
_refine_ls_hydrogen_treatment mixed
_refine_ls_matrix_type full
_refine_ls_number_parameters 316
_refine_ls_number_reflns 5038
_refine_ls_number_restraints 0
_refine_ls_restrained_S_all 0.807
_refine_ls_R_factor_all 0.0722
_refine_ls_R_factor_gt 0.0339
_refine_ls_shift/su_max 0.001
_refine_ls_shift/su_mean 0.000
_refine_ls_structure_factor_coef Fsqd
_refine_ls_weighting_details 'calc w=1/[\s^2^(Fo^2^)+(0.0225P)^2^+0.0000P] where P=(Fo^2^+2Fc^2^)/3'
_refine_ls_weighting_scheme calc
_refine_ls_wR_factor_gt 0.0587
_refine_ls_wR_factor_ref 0.0642
_reflns_number_gt 3003
_reflns_number_total 5038
_reflns_threshold_expression >2sigma(I)
_cod_data_source_file b925098k.txt
_cod_data_source_block complex_2a
_cod_depositor_comments
;
The following automatic conversions were performed:

'_symmetry_cell_setting' value 'Monoclinic' changed to 'monoclinic'
according to /home/saulius/struct/CIF-dictionaries/cif_core.dic
dictionary named 'cif_core.dic' version 2.4.2 from 2011-04-26.

Automatic conversion script
Id: cif_fix_values 1891 2012-01-12 08:04:46Z andrius 
;
_cod_original_cell_volume 2352.8(18)
_cod_original_sg_symbol_H-M P2(1)/n
_cod_database_code 7025090

loop_
_symmetry_equiv_pos_as_xyz
'x, y, z'
'-x+1/2, y+1/2, -z+1/2'
'-x, -y, -z'
'x-1/2, -y-1/2, z-1/2'

loop_
_atom_site_label
_atom_site_type_symbol
_atom_site_fract_x
_atom_site_fract_y
_atom_site_fract_z
_atom_site_U_iso_or_equiv
_atom_site_adp_type
_atom_site_occupancy
_atom_site_symmetry_multiplicity
_atom_site_calc_flag
_atom_site_refinement_flags
Ir1 Ir 0.919457(17) 0.66144(2) 0.227258(16) 0.04161(8) Uani 1 1 d .
O1 O 1.0504(3) 0.6218(3) 0.3375(3) 0.0420(10) Uani 1 1 d .
O2 O 0.8451(3) 0.5878(3) 0.3120(2) 0.0425(10) Uani 1 1 d .
O3 O 0.9461(4) 0.4977(4) 0.1929(4) 0.0659(14) Uani 1 1 d .
H3 H 1.000(6) 0.490(8) 0.188(6) 0.12(4) Uiso 1 1 d .
O4 O 0.4446(7) 0.6507(7) 0.2755(5) 0.202(4) Uani 1 1 d .
O5 O 0.3094(6) 0.7737(7) 0.2224(7) 0.190(4) Uani 1 1 d .
O6 O 0.2784(6) 0.5942(6) 0.1796(7) 0.171(3) Uani 1 1 d .
S1 S 0.35086(19) 0.6759(2) 0.20797(16) 0.0855(6) Uani 1 1 d .
F1 F 0.3028(6) 0.7190(7) 0.0254(5) 0.207(4) Uani 1 1 d .
F2 F 0.4421(6) 0.7780(8) 0.1104(7) 0.219(4) Uani 1 1 d .
F3 F 0.4278(9) 0.6163(9) 0.0785(7) 0.260(6) Uani 1 1 d .
C1 C 1.3445(4) 0.5245(5) 0.4678(4) 0.0501(17) Uani 1 1 d .
H1 H 1.3942 0.5408 0.4390 0.060 Uiso 1 1 calc R
C2 C 1.2452(4) 0.5568(5) 0.4240(4) 0.0385(14) Uani 1 1 d .
H2 H 1.2280 0.5955 0.3654 0.046 Uiso 1 1 calc R
C3 C 1.1697(4) 0.5329(4) 0.4655(3) 0.0338(13) Uani 1 1 d .
C4 C 1.0624(4) 0.5630(4) 0.4143(4) 0.0322(13) Uani 1 1 d .
C5 C 0.9857(4) 0.5285(4) 0.4524(3) 0.0303(12) Uani 1 1 d .
C6 C 0.8823(4) 0.5487(4) 0.3993(4) 0.0310(13) Uani 1 1 d .
C7 C 0.8045(4) 0.5233(4) 0.4460(4) 0.0326(13) Uani 1 1 d .
C8 C 0.7022(4) 0.5550(5) 0.4014(4) 0.0416(15) Uani 1 1 d .
H8 H 0.6838 0.5917 0.3417 0.050 Uiso 1 1 calc R
C9 C 0.6297(4) 0.5331(5) 0.4440(4) 0.0492(17) Uani 1 1 d .
H9 H 0.5628 0.5565 0.4144 0.059 Uiso 1 1 calc R
C10 C 0.8786(6) 0.4325(6) 0.1221(6) 0.096(3) Uani 1 1 d .
H10A H 0.8115 0.4372 0.1282 0.143 Uiso 1 1 calc R
H10B H 0.9022 0.3606 0.1325 0.143 Uiso 1 1 calc R
H10C H 0.8758 0.4549 0.0570 0.143 Uiso 1 1 calc R
C11 C 0.9719(5) 0.8081(5) 0.1883(4) 0.0495(17) Uani 1 1 d .
C12 C 0.9334(5) 0.7464(5) 0.1024(4) 0.0555(18) Uani 1 1 d .
C13 C 0.8272(5) 0.7254(5) 0.0877(4) 0.0566(18) Uani 1 1 d .
C14 C 0.8027(5) 0.7750(5) 0.1653(5) 0.0544(18) Uani 1 1 d .
C15 C 0.8923(5) 0.8234(5) 0.2299(4) 0.0514(17) Uani 1 1 d .
C16 C 1.0810(5) 0.8479(6) 0.2306(5) 0.081(2) Uani 1 1 d .
H16A H 1.1041 0.8407 0.3015 0.121 Uiso 1 1 calc R
H16B H 1.0837 0.9211 0.2134 0.121 Uiso 1 1 calc R
H16C H 1.1245 0.8072 0.2038 0.121 Uiso 1 1 calc R
C17 C 0.9911(6) 0.7101(7) 0.0339(5) 0.091(3) Uani 1 1 d .
H17A H 0.9828 0.7614 -0.0177 0.137 Uiso 1 1 calc R
H17B H 0.9644 0.6431 0.0051 0.137 Uiso 1 1 calc R
H17C H 1.0625 0.7028 0.0711 0.137 Uiso 1 1 calc R
C18 C 0.7532(6) 0.6680(6) 0.0025(5) 0.101(3) Uani 1 1 d .
H18A H 0.6940 0.6479 0.0197 0.152 Uiso 1 1 calc R
H18B H 0.7853 0.6057 -0.0123 0.152 Uiso 1 1 calc R
H18C H 0.7326 0.7134 -0.0545 0.152 Uiso 1 1 calc R
C19 C 0.6986(5) 0.7719(7) 0.1796(6) 0.102(3) Uani 1 1 d .
H19A H 0.7013 0.8112 0.2380 0.153 Uiso 1 1 calc R
H19B H 0.6803 0.6998 0.1869 0.153 Uiso 1 1 calc R
H19C H 0.6483 0.8028 0.1229 0.153 Uiso 1 1 calc R
C20 C 0.9013(7) 0.8907(6) 0.3192(5) 0.105(3) Uani 1 1 d .
H20A H 0.8778 0.9611 0.2982 0.158 Uiso 1 1 calc R
H20B H 0.9716 0.8933 0.3610 0.158 Uiso 1 1 calc R
H20C H 0.8602 0.8608 0.3554 0.158 Uiso 1 1 calc R
C21 C 0.3823(9) 0.6969(11) 0.0975(9) 0.123(4) Uani 1 1 d .
O7 O 0.1239(5) 0.4576(7) 0.1749(6) 0.088(2) Uani 1 1 d .
H7A H 0.167(5) 0.504(5) 0.182(5) 0.06(3) Uiso 1 1 d .
H7B H 0.146(8) 0.410(8) 0.209(8) 0.14(6) Uiso 1 1 d .

loop_
_atom_site_aniso_label
_atom_site_aniso_U_11
_atom_site_aniso_U_22
_atom_site_aniso_U_33
_atom_site_aniso_U_23
_atom_site_aniso_U_13
_atom_site_aniso_U_12
Ir1 0.04494(13) 0.04603(15) 0.03219(11) 0.00976(15) 0.01029(9) 0.00332(16)
O1 0.045(2) 0.050(3) 0.035(2) 0.0154(19) 0.0192(18) 0.0009(19)
O2 0.036(2) 0.055(3) 0.034(2) 0.015(2) 0.0073(17) 0.004(2)
O3 0.063(3) 0.063(4) 0.069(3) -0.015(3) 0.018(3) 0.000(3)
O4 0.198(8) 0.236(10) 0.106(5) 0.060(6) -0.039(5) 0.056(8)
O5 0.177(7) 0.135(7) 0.286(11) -0.085(7) 0.115(7) 0.022(6)
O6 0.179(7) 0.136(6) 0.223(8) 0.012(6) 0.100(6) -0.071(6)
S1 0.1034(17) 0.0814(18) 0.0805(14) 0.0078(14) 0.0418(13) -0.0026(15)
F1 0.224(8) 0.233(9) 0.108(5) 0.062(5) -0.023(5) -0.015(7)
F2 0.162(6) 0.241(9) 0.275(10) 0.127(8) 0.102(7) -0.030(7)
F3 0.358(13) 0.288(13) 0.195(8) 0.029(8) 0.175(9) 0.150(11)
C1 0.037(3) 0.065(5) 0.051(4) -0.004(4) 0.018(3) 0.000(3)
C2 0.037(3) 0.049(4) 0.033(3) 0.003(3) 0.016(3) -0.004(3)
C3 0.034(3) 0.037(4) 0.029(3) -0.001(3) 0.008(2) -0.002(3)
C4 0.033(3) 0.030(3) 0.032(3) -0.006(3) 0.008(3) 0.001(3)
C5 0.030(3) 0.033(3) 0.029(3) 0.003(2) 0.010(2) 0.000(3)
C6 0.038(3) 0.022(3) 0.031(3) -0.002(2) 0.010(3) 0.002(3)
C7 0.026(3) 0.035(3) 0.034(3) 0.001(3) 0.006(2) -0.001(3)
C8 0.036(3) 0.051(4) 0.033(3) 0.005(3) 0.005(3) 0.004(3)
C9 0.030(3) 0.067(5) 0.048(4) 0.002(4) 0.010(3) 0.008(3)
C10 0.087(6) 0.076(6) 0.133(8) -0.026(6) 0.048(6) -0.015(5)
C11 0.056(4) 0.044(5) 0.044(4) 0.017(3) 0.009(3) -0.003(3)
C12 0.071(5) 0.057(5) 0.040(4) 0.020(3) 0.020(3) 0.010(4)
C13 0.067(5) 0.048(4) 0.040(4) 0.010(3) -0.001(3) -0.001(4)
C14 0.053(4) 0.052(5) 0.061(4) 0.027(4) 0.023(4) 0.019(4)
C15 0.075(5) 0.040(4) 0.035(3) 0.003(3) 0.014(3) 0.008(4)
C16 0.079(5) 0.080(6) 0.071(4) 0.031(5) 0.005(4) -0.008(5)
C17 0.127(7) 0.096(7) 0.067(5) 0.024(5) 0.054(5) 0.015(6)
C18 0.114(6) 0.084(6) 0.061(4) 0.010(5) -0.034(5) -0.014(6)
C19 0.083(6) 0.086(7) 0.151(8) 0.057(6) 0.057(6) 0.033(5)
C20 0.177(9) 0.075(6) 0.069(5) 0.007(5) 0.048(6) 0.031(6)
C21 0.102(8) 0.133(12) 0.127(9) 0.046(9) 0.028(8) -0.004(8)
O7 0.079(5) 0.074(5) 0.112(5) -0.023(5) 0.034(4) -0.004(4)

loop_
_atom_type_symbol
_atom_type_description
_atom_type_scat_dispersion_real
_atom_type_scat_dispersion_imag
_atom_type_scat_source
C C 0.0033 0.0016 'International Tables Vol C Tables 4.2.6.8 and 6.1.1.4'
H H 0.0000 0.0000 'International Tables Vol C Tables 4.2.6.8 and 6.1.1.4'
O O 0.0106 0.0060 'International Tables Vol C Tables 4.2.6.8 and 6.1.1.4'
F F 0.0171 0.0103 'International Tables Vol C Tables 4.2.6.8 and 6.1.1.4'
S S 0.1246 0.1234 'International Tables Vol C Tables 4.2.6.8 and 6.1.1.4'
Ir Ir -1.4442 7.9887 'International Tables Vol C Tables 4.2.6.8 and 6.1.1.4'

loop_
_geom_angle_atom_site_label_1
_geom_angle_atom_site_label_2
_geom_angle_atom_site_label_3
_geom_angle
_geom_angle_site_symmetry_1
_geom_angle_site_symmetry_3
O1 Ir1 O2 85.48(14) . .
O1 Ir1 C15 110.3(2) . .
O2 Ir1 C15 108.0(2) . .
O1 Ir1 C14 148.3(2) . .
O2 Ir1 C14 95.4(2) . .
C15 Ir1 C14 39.4(2) . .
O1 Ir1 C11 97.12(19) . .
O2 Ir1 C11 146.0(2) . .
C15 Ir1 C11 39.4(2) . .
C14 Ir1 C11 65.1(2) . .
O1 Ir1 C12 118.0(2) . .
O2 Ir1 C12 156.6(2) . .
C15 Ir1 C12 65.7(2) . .
C14 Ir1 C12 65.0(2) . .
C11 Ir1 C12 38.4(2) . .
O1 Ir1 C13 157.1(2) . .
O2 Ir1 C13 117.4(2) . .
C15 Ir1 C13 65.8(2) . .
C14 Ir1 C13 38.5(2) . .
C11 Ir1 C13 65.1(2) . .
C12 Ir1 C13 39.2(2) . .
O1 Ir1 O3 76.60(17) . .
O2 Ir1 O3 81.70(19) . .
C15 Ir1 O3 168.2(2) . .
C14 Ir1 O3 135.0(2) . .
C11 Ir1 O3 132.0(2) . .
C12 Ir1 O3 102.7(2) . .
C13 Ir1 O3 103.9(2) . .
C4 O1 Ir1 129.4(3) . .
C6 O2 Ir1 129.1(3) . .
C10 O3 Ir1 126.8(5) . .
O4 S1 O6 116.8(6) . .
O4 S1 O5 115.9(6) . .
O6 S1 O5 113.8(5) . .
O4 S1 C21 102.0(6) . .
O6 S1 C21 102.1(6) . .
O5 S1 C21 103.2(6) . .
C2 C1 C9 119.3(5) . 3_766
C1 C2 C3 121.2(5) . .
C7 C3 C2 119.5(5) 3_766 .
C7 C3 C4 120.1(5) 3_766 .
C2 C3 C4 120.3(5) . .
O1 C4 C5 127.1(5) . .
O1 C4 C3 113.6(5) . .
C5 C4 C3 119.3(5) . .
C6 C5 C4 119.7(4) . .
C6 C5 C5 120.4(5) . 3_766
C4 C5 C5 119.9(5) . 3_766
O2 C6 C5 127.5(5) . .
O2 C6 C7 113.8(4) . .
C5 C6 C7 118.6(4) . .
C3 C7 C8 118.6(5) 3_766 .
C3 C7 C6 120.9(4) 3_766 .
C8 C7 C6 120.4(5) . .
C9 C8 C7 121.2(5) . .
C8 C9 C1 120.1(5) . 3_766
C12 C11 C15 108.4(6) . .
C12 C11 C16 125.3(6) . .
C15 C11 C16 126.3(6) . .
C12 C11 Ir1 71.3(4) . .
C15 C11 Ir1 68.6(4) . .
C16 C11 Ir1 124.3(4) . .
C11 C12 C13 108.0(6) . .
C11 C12 C17 126.9(7) . .
C13 C12 C17 125.0(6) . .
C11 C12 Ir1 70.3(3) . .
C13 C12 Ir1 70.4(3) . .
C17 C12 Ir1 126.3(5) . .
C14 C13 C12 107.3(6) . .
C14 C13 C18 125.5(7) . .
C12 C13 C18 127.1(7) . .
C14 C13 Ir1 70.0(3) . .
C12 C13 Ir1 70.4(3) . .
C18 C13 Ir1 127.9(5) . .
C13 C14 C15 108.8(6) . .
C13 C14 C19 125.1(7) . .
C15 C14 C19 126.0(7) . .
C13 C14 Ir1 71.5(4) . .
C15 C14 Ir1 68.8(3) . .
C19 C14 Ir1 123.4(5) . .
C14 C15 C11 107.4(5) . .
C14 C15 C20 127.5(7) . .
C11 C15 C20 124.7(6) . .
C14 C15 Ir1 71.8(4) . .
C11 C15 Ir1 72.0(4) . .
C20 C15 Ir1 127.3(4) . .
F1 C21 F3 111.2(13) . .
F1 C21 F2 106.6(11) . .
F3 C21 F2 109.2(12) . .
F1 C21 S1 110.7(9) . .
F3 C21 S1 110.4(9) . .
F2 C21 S1 108.6(10) . .

loop_
_geom_bond_atom_site_label_1
_geom_bond_atom_site_label_2
_geom_bond_distance
_geom_bond_site_symmetry_2
Ir1 O1 2.035(4) .
Ir1 O2 2.047(4) .
Ir1 C15 2.083(6) .
Ir1 C14 2.123(6) .
Ir1 C11 2.128(6) .
Ir1 C12 2.142(6) .
Ir1 C13 2.142(6) .
Ir1 O3 2.184(6) .
O1 C4 1.289(6) .
O2 C6 1.282(5) .
O3 C10 1.398(8) .
O4 S1 1.375(7) .
O5 S1 1.404(7) .
O6 S1 1.402(7) .
S1 C21 1.786(12) .
F1 C21 1.266(11) .
F2 C21 1.291(12) .
F3 C21 1.271(13) .
C1 C2 1.371(7) .
C1 C9 1.396(7) 3_766
C2 C3 1.389(7) .
C3 C7 1.389(7) 3_766
C3 C4 1.473(7) .
C4 C5 1.408(7) .
C5 C6 1.404(6) .
C5 C5 1.472(9) 3_766
C6 C7 1.472(7) .
C7 C3 1.389(7) 3_766
C7 C8 1.406(7) .
C8 C9 1.358(7) .
C9 C1 1.396(7) 3_766
C11 C12 1.403(8) .
C11 C15 1.422(8) .
C11 C16 1.514(8) .
C12 C13 1.436(9) .
C12 C17 1.520(9) .
C13 C14 1.407(8) .
C13 C18 1.496(8) .
C14 C15 1.418(8) .
C14 C19 1.517(8) .
C15 C20 1.503(9) .
